data_1562075
loop_
_publ_author_name
'Kuai, Hai-Wei'
'Lv, Gao-Chao'
'Hou, Chao'
'Sun, Wei-Yin'

_publ_section_title
;
 Anion-controlled assembly of metal 3,5-bis(benzimidazol-1-ylmethyl)
 benzoate complexes: Synthesis, characterization and property
;
_journal_name_full 'Journal of Solid State Chemistry'
_journal_page_first 2
_journal_page_last 16
_journal_paper_doi 10.1016/j.jssc.2014.02.028
_journal_volume 223
_journal_year 2015
_chemical_formula_moiety '2(C46 H34 Cu3 N8 O4), 2(N O3), 4(H0.50 O0.25)'
_chemical_formula_sum 'C92 H70 Cu6 N18 O15'
_chemical_formula_weight 2048.90
_space_group_IT_number 15
_space_group_name_Hall '-C 2yc'
_space_group_name_H-M_alt 'C 1 2/c 1'
_symmetry_cell_setting monoclinic
_symmetry_space_group_name_Hall '-C 2yc'
_symmetry_space_group_name_H-M 'C 1 2/c 1'
_atom_sites_solution_hydrogens geom
_atom_sites_solution_primary direct
_atom_sites_solution_secondary difmap
_audit_creation_method SHELXL-97
_cell_angle_alpha 90.00
_cell_angle_beta 98.478(3)
_cell_angle_gamma 90.00
_cell_formula_units_Z 2
_cell_length_a 32.0209(11)
_cell_length_b 11.405(2)
_cell_length_c 12.5363(14)
_cell_measurement_reflns_used 1366
_cell_measurement_temperature 293(2)
_cell_measurement_theta_max 20.29
_cell_measurement_theta_min 2.45
_cell_volume 4528.2(10)
_computing_structure_refinement 'SHELXL-97 (Sheldrick, 1997)'
_computing_structure_solution 'SHELXS-97 (Sheldrick, 1990)'
_diffrn_ambient_temperature 293(2)
_diffrn_measured_fraction_theta_full 0.998
_diffrn_measured_fraction_theta_max 0.998
_diffrn_measurement_device_type 'Bruker Smart Apex CCD'
_diffrn_measurement_method 'phi and omega scans'
_diffrn_radiation_monochromator graphite
_diffrn_radiation_source 'fine-focus sealed tube'
_diffrn_radiation_type MoK\a
_diffrn_radiation_wavelength 0.71073
_diffrn_reflns_av_R_equivalents 0.0391
_diffrn_reflns_av_sigmaI/netI 0.0484
_diffrn_reflns_limit_h_max 38
_diffrn_reflns_limit_h_min -39
_diffrn_reflns_limit_k_max 12
_diffrn_reflns_limit_k_min -14
_diffrn_reflns_limit_l_max 15
_diffrn_reflns_limit_l_min -15
_diffrn_reflns_number 12184
_diffrn_reflns_theta_full 26.00
_diffrn_reflns_theta_max 26.00
_diffrn_reflns_theta_min 1.90
_exptl_absorpt_coefficient_mu 1.459
_exptl_absorpt_correction_T_max 0.7591
_exptl_absorpt_correction_T_min 0.7591
_exptl_absorpt_correction_type multi-scan
_exptl_absorpt_process_details '(SADBAS; Sheldrick, 1996)'
_exptl_crystal_colour 'pale yellow'
_exptl_crystal_density_diffrn 1.503
_exptl_crystal_density_method 'not measured'
_exptl_crystal_description block
_exptl_crystal_F_000 2084
_exptl_crystal_size_max 0.20
_exptl_crystal_size_mid 0.20
_exptl_crystal_size_min 0.20
_refine_diff_density_max 0.361
_refine_diff_density_min -0.832
_refine_diff_density_rms 0.084
_refine_ls_extinction_method none
_refine_ls_goodness_of_fit_ref 1.113
_refine_ls_hydrogen_treatment constr
_refine_ls_matrix_type full
_refine_ls_number_parameters 319
_refine_ls_number_reflns 4432
_refine_ls_number_restraints 0
_refine_ls_restrained_S_all 1.113
_refine_ls_R_factor_all 0.0560
_refine_ls_R_factor_gt 0.0430
_refine_ls_shift/su_max 0.000
_refine_ls_shift/su_mean 0.000
_refine_ls_structure_factor_coef Fsqd
_refine_ls_weighting_details 'calc w=1/[\s^2^(Fo^2^)+(0.0504P)^2^] where P=(Fo^2^+2Fc^2^)/3'
_refine_ls_weighting_scheme calc
_refine_ls_wR_factor_gt 0.0933
_refine_ls_wR_factor_ref 0.0961
_reflns_number_gt 3544
_reflns_number_total 4432
_reflns_threshold_expression >2sigma(I)
_cod_data_source_file JSSC-2015-223-2.cif
_cod_data_source_block 3
_cod_depositor_comments
;
The following automatic conversions were performed:

data item '_symmetry_cell_setting' value 'Monoclinic' was changed to
'monoclinic' in accordance with the built-in table derived from the
CIF Core dictionary named 'cif_core.dic' version 2.4.5 last updated
on 2014-11-21.

Automatic conversion script
Id: cif_fix_values 8369 2020-08-20 11:38:08Z andrius 
;
_cod_original_sg_symbol_H-M 'C2/c  '
_cod_database_code 1562075

loop_
_symmetry_equiv_pos_as_xyz
'x, y, z'
'-x, y, -z+1/2'
'x+1/2, y+1/2, z'
'-x+1/2, y+1/2, -z+1/2'
'-x, -y, -z'
'x, -y, z-1/2'
'-x+1/2, -y+1/2, -z'
'x+1/2, -y+1/2, z-1/2'

loop_
_atom_site_label
_atom_site_type_symbol
_atom_site_fract_x
_atom_site_fract_y
_atom_site_fract_z
_atom_site_U_iso_or_equiv
_atom_site_adp_type
_atom_site_occupancy
_atom_site_symmetry_multiplicity
_atom_site_calc_flag
_atom_site_refinement_flags
_atom_site_disorder_assembly
_atom_site_disorder_group
Cu1 Cu 0.671838(10) 0.82985(3) 0.78698(3) 0.01660(11) Uani 1 1 d . . .
Cu2 Cu 0.5000 0.5000 0.5000 0.01773(13) Uani 1 2 d S . .
N5 N 0.5000 0.0000 0.5000 0.0378(11) Uani 1 2 d S . .
N12 N 0.71027(8) 0.7922(2) 0.1052(2) 0.0284(6) Uani 1 1 d . . .
N11 N 0.68780(7) 0.78803(19) -0.06819(19) 0.0172(5) Uani 1 1 d . . .
N32 N 0.55602(8) 0.7078(2) 0.2976(2) 0.0264(6) Uani 1 1 d . . .
N31 N 0.52928(7) 0.5720(2) 0.39671(19) 0.0194(5) Uani 1 1 d . . .
O1 O 0.65426(8) 0.8448(2) 0.63917(19) 0.0355(6) Uani 1 1 d . . .
O2 O 0.72054(8) 0.8700(2) 0.61994(18) 0.0327(5) Uani 1 1 d . . .
O3 O 0.5189(2) 0.0494(5) 0.4329(5) 0.0510(14) Uani 0.50 1 d P . .
O4 O 0.4954(2) -0.1001(5) 0.5067(6) 0.0590(17) Uani 0.50 1 d P . .
O5 O 0.48973(19) 0.0572(5) 0.5771(4) 0.0460(14) Uani 0.50 1 d P . .
O6 O 0.5890(3) 0.8994(9) 0.0262(8) 0.040(2) Uani 0.25 1 d P . .
H19 H 0.5661 0.8982 -0.0176 0.047 Uiso 0.25 1 d PR . .
H18 H 0.5990 0.9686 0.0300 0.047 Uiso 0.25 1 d PR . .
C1 C 0.69063(12) 0.8408(4) 0.2848(3) 0.0407(9) Uani 1 1 d . . .
C2 C 0.64758(11) 0.8344(3) 0.2408(3) 0.0376(8) Uani 1 1 d . . .
H1 H 0.6396 0.8320 0.1664 0.045 Uiso 1 1 calc R . .
C3 C 0.61677(12) 0.8318(3) 0.3097(3) 0.0371(8) Uani 1 1 d . . .
C4 C 0.62785(12) 0.8413(3) 0.4218(3) 0.0378(8) Uani 1 1 d . . .
H2 H 0.6076 0.8400 0.4680 0.045 Uiso 1 1 calc R . .
C5 C 0.67184(11) 0.8533(3) 0.4615(3) 0.0320(8) Uani 1 1 d . . .
C6 C 0.70090(12) 0.8468(3) 0.3957(3) 0.0366(8) Uani 1 1 d . . .
H3 H 0.7293 0.8463 0.4257 0.044 Uiso 1 1 calc R . .
C11 C 0.72442(12) 0.8423(3) 0.2138(3) 0.0369(8) Uani 1 1 d . . .
H4 H 0.7335 0.9226 0.2059 0.044 Uiso 1 1 calc R . .
H5 H 0.7485 0.7981 0.2484 0.044 Uiso 1 1 calc R . .
C12 C 0.70328(12) 0.8571(3) 0.0135(3) 0.0371(8) Uani 1 1 d . . .
H6 H 0.7085 0.9371 0.0087 0.044 Uiso 1 1 calc R . .
C13 C 0.68560(12) 0.6788(3) -0.0282(3) 0.0342(8) Uani 1 1 d . . .
C14 C 0.70046(11) 0.6770(3) 0.0841(3) 0.0314(7) Uani 1 1 d . . .
C15 C 0.70340(11) 0.5778(3) 0.1473(3) 0.0344(8) Uani 1 1 d . . .
H7 H 0.7127 0.5793 0.2211 0.041 Uiso 1 1 calc R . .
C16 C 0.69060(12) 0.4699(3) 0.0885(3) 0.0388(9) Uani 1 1 d . . .
H8 H 0.6915 0.3995 0.1263 0.047 Uiso 1 1 calc R . .
C17 C 0.67691(12) 0.4689(3) -0.0236(3) 0.0373(8) Uani 1 1 d . . .
H9 H 0.6702 0.3975 -0.0576 0.045 Uiso 1 1 calc R . .
C18 C 0.67305(12) 0.5725(3) -0.0861(3) 0.0350(8) Uani 1 1 d . . .
H10 H 0.6631 0.5720 -0.1596 0.042 Uiso 1 1 calc R . .
C31 C 0.57061(12) 0.8175(3) 0.2651(3) 0.0402(8) Uani 1 1 d . . .
H12 H 0.5544 0.8802 0.2914 0.048 Uiso 1 1 calc R . .
H11 H 0.5668 0.8218 0.1870 0.048 Uiso 1 1 calc R . .
C32 C 0.53580(11) 0.6841(3) 0.3791(3) 0.0358(8) Uani 1 1 d . . .
H13 H 0.5266 0.7427 0.4217 0.043 Uiso 1 1 calc R . .
C33 C 0.54949(12) 0.5026(3) 0.3198(3) 0.0392(9) Uani 1 1 d . . .
C34 C 0.56573(10) 0.5897(3) 0.2601(3) 0.0322(7) Uani 1 1 d . . .
C35 C 0.58808(12) 0.5595(3) 0.1740(3) 0.0378(8) Uani 1 1 d . . .
H14 H 0.6005 0.6150 0.1343 0.045 Uiso 1 1 calc R . .
C36 C 0.58973(12) 0.4384(3) 0.1541(3) 0.0405(9) Uani 1 1 d . . .
H15 H 0.6031 0.4138 0.0971 0.049 Uiso 1 1 calc R . .
C37 C 0.57213(12) 0.3502(3) 0.2160(3) 0.0389(9) Uani 1 1 d . . .
H16 H 0.5735 0.2710 0.1992 0.047 Uiso 1 1 calc R . .
C38 C 0.55320(10) 0.3880(3) 0.3006(3) 0.0351(8) Uani 1 1 d . . .
H17 H 0.5428 0.3335 0.3452 0.042 Uiso 1 1 calc R . .
C51 C 0.68442(11) 0.8584(3) 0.5826(3) 0.0312(7) Uani 1 1 d . . .

loop_
_atom_site_aniso_label
_atom_site_aniso_U_11
_atom_site_aniso_U_22
_atom_site_aniso_U_33
_atom_site_aniso_U_23
_atom_site_aniso_U_13
_atom_site_aniso_U_12
Cu1 0.01652(17) 0.01687(17) 0.01773(18) -0.00275(13) 0.00686(12) -0.00792(13)
Cu2 0.0162(2) 0.0187(2) 0.0170(3) 0.00117(19) -0.00193(18) -0.00004(18)
N5 0.044(3) 0.032(3) 0.032(3) 0.010(2) -0.012(2) 0.020(2)
N12 0.0310(14) 0.0293(14) 0.0274(14) 0.0025(11) 0.0123(11) 0.0039(11)
N11 0.0182(11) 0.0155(11) 0.0187(12) -0.0032(9) 0.0053(9) -0.0073(9)
N32 0.0199(12) 0.0328(14) 0.0248(14) 0.0079(11) -0.0020(10) 0.0075(11)
N31 0.0175(11) 0.0197(12) 0.0194(12) 0.0014(10) -0.0025(9) -0.0003(9)
O1 0.0428(14) 0.0329(13) 0.0273(12) 0.0045(10) -0.0063(10) -0.0146(11)
O2 0.0422(14) 0.0314(12) 0.0237(12) -0.0105(10) 0.0027(10) 0.0068(11)
O3 0.060(4) 0.036(3) 0.055(4) 0.002(3) 0.003(3) -0.005(3)
O4 0.061(4) 0.023(3) 0.093(5) 0.014(3) 0.010(4) 0.017(3)
O5 0.065(4) 0.036(3) 0.032(3) 0.008(2) -0.008(3) -0.019(3)
O6 0.019(4) 0.052(6) 0.049(6) 0.030(5) 0.008(4) 0.009(4)
C1 0.0333(18) 0.060(2) 0.0285(18) -0.0091(17) 0.0021(14) 0.0006(17)
C2 0.0396(19) 0.049(2) 0.0209(15) 0.0001(16) -0.0073(14) -0.0002(17)
C3 0.045(2) 0.043(2) 0.0183(15) 0.0097(15) -0.0139(14) -0.0072(16)
C4 0.045(2) 0.050(2) 0.0151(16) -0.0008(15) -0.0062(14) -0.0180(17)
C5 0.0403(19) 0.0301(17) 0.0216(17) -0.0038(13) -0.0094(14) 0.0036(14)
C6 0.046(2) 0.041(2) 0.0189(16) -0.0115(15) -0.0068(14) 0.0110(16)
C11 0.0416(19) 0.051(2) 0.0161(15) 0.0030(15) -0.0043(14) 0.0093(17)
C12 0.051(2) 0.0286(18) 0.0289(18) -0.0054(14) -0.0035(16) -0.0080(15)
C13 0.0438(19) 0.0307(17) 0.0266(16) 0.0114(14) 0.0003(14) -0.0071(15)
C14 0.0332(17) 0.0329(18) 0.0280(17) -0.0016(14) 0.0043(13) -0.0010(14)
C15 0.044(2) 0.0355(19) 0.0242(16) 0.0035(14) 0.0069(15) 0.0069(15)
C16 0.051(2) 0.0262(18) 0.039(2) -0.0033(15) 0.0068(17) 0.0009(16)
C17 0.045(2) 0.0272(17) 0.038(2) 0.0016(15) -0.0006(16) -0.0073(15)
C18 0.046(2) 0.0271(17) 0.0331(18) 0.0012(14) 0.0092(15) -0.0012(15)
C31 0.044(2) 0.047(2) 0.0274(18) 0.0052(16) -0.0017(15) -0.0131(18)
C32 0.0381(19) 0.0261(17) 0.045(2) 0.0054(15) 0.0103(16) -0.0040(14)
C33 0.039(2) 0.040(2) 0.042(2) -0.0042(16) 0.0152(17) 0.0048(16)
C34 0.0251(16) 0.048(2) 0.0235(17) -0.0033(15) 0.0024(13) 0.0060(15)
C35 0.043(2) 0.0374(19) 0.0352(19) 0.0089(16) 0.0126(16) 0.0108(16)
C36 0.047(2) 0.036(2) 0.038(2) 0.0105(16) 0.0032(17) 0.0098(17)
C37 0.047(2) 0.037(2) 0.0304(19) 0.0158(15) -0.0021(16) 0.0205(16)
C38 0.0296(16) 0.041(2) 0.0290(17) -0.0104(15) -0.0156(14) 0.0112(15)
C51 0.0416(19) 0.0293(17) 0.0220(17) -0.0057(13) 0.0020(14) -0.0025(14)

loop_
_atom_type_symbol
_atom_type_description
_atom_type_scat_dispersion_real
_atom_type_scat_dispersion_imag
_atom_type_scat_source
C C 0.0033 0.0016 'International Tables Vol C Tables 4.2.6.8 and 6.1.1.4'
H H 0.0000 0.0000 'International Tables Vol C Tables 4.2.6.8 and 6.1.1.4'
N N 0.0061 0.0033 'International Tables Vol C Tables 4.2.6.8 and 6.1.1.4'
O O 0.0106 0.0060 'International Tables Vol C Tables 4.2.6.8 and 6.1.1.4'
Cu Cu 0.3201 1.2651 'International Tables Vol C Tables 4.2.6.8 and 6.1.1.4'

loop_
_geom_angle_atom_site_label_1
_geom_angle_atom_site_label_2
_geom_angle_atom_site_label_3
_geom_angle
_geom_angle_site_symmetry_1
_geom_angle_site_symmetry_3
O1 Cu1 N11 170.44(10) . 1_556
N31 Cu2 N31 180.00(11) 5_666 .
O4 N5 O4 180.0(10) 5_656 .
O4 N5 O3 125.3(4) 5_656 5_656
O4 N5 O3 54.7(4) . 5_656
O4 N5 O3 54.7(4) 5_656 .
O4 N5 O3 125.3(4) . .
O3 N5 O3 180.0(5) 5_656 .
O4 N5 O5 65.9(4) 5_656 .
O4 N5 O5 114.1(4) . .
O3 N5 O5 60.2(4) 5_656 .
O3 N5 O5 119.8(4) . .
O4 N5 O5 114.1(4) 5_656 5_656
O4 N5 O5 65.9(4) . 5_656
O3 N5 O5 119.8(4) 5_656 5_656
O3 N5 O5 60.2(4) . 5_656
O5 N5 O5 180.0(5) . 5_656
C12 N12 C14 110.9(3) . .
C12 N12 C11 123.8(3) . .
C14 N12 C11 125.3(3) . .
C12 N11 C13 107.2(3) . .
C12 N11 Cu1 127.8(2) . 1_554
C13 N11 Cu1 125.0(2) . 1_554
C32 N32 C31 128.8(3) . .
C32 N32 C34 102.2(3) . .
C31 N32 C34 128.4(3) . .
C32 N31 C33 108.4(3) . .
C32 N31 Cu2 129.9(2) . .
C33 N31 Cu2 121.7(2) . .
C51 O1 Cu1 114.7(2) . .
O4 O3 N5 58.7(5) 5_656 .
O4 O3 O5 118.1(7) 5_656 5_656
N5 O3 O5 60.2(4) . 5_656
O3 O4 N5 66.7(5) 5_656 .
O3 O4 O5 126.3(6) 5_656 5_656
N5 O4 O5 60.5(4) . 5_656
O3 O5 N5 59.6(4) 5_656 .
O3 O5 O4 112.6(6) 5_656 5_656
N5 O5 O4 53.6(4) . 5_656
H19 O6 H18 109.5 . .
C6 C1 C2 118.1(3) . .
C6 C1 C11 120.7(3) . .
C2 C1 C11 121.2(3) . .
C3 C2 C1 119.7(3) . .
C3 C2 H1 120.1 . .
C1 C2 H1 120.1 . .
C4 C3 C2 121.2(3) . .
C4 C3 C31 118.0(3) . .
C2 C3 C31 120.8(3) . .
C3 C4 C5 116.5(3) . .
C3 C4 H2 121.7 . .
C5 C4 H2 121.7 . .
C6 C5 C4 121.4(3) . .
C6 C5 C51 121.1(3) . .
C4 C5 C51 117.1(3) . .
C5 C6 C1 122.7(3) . .
C5 C6 H3 118.6 . .
C1 C6 H3 118.6 . .
N12 C11 C1 113.0(3) . .
N12 C11 H4 109.0 . .
C1 C11 H4 109.0 . .
N12 C11 H5 109.0 . .
C1 C11 H5 109.0 . .
H4 C11 H5 107.8 . .
N11 C12 N12 109.0(3) . .
N11 C12 H6 125.5 . .
N12 C12 H6 125.5 . .
N11 C13 C14 110.7(3) . .
N11 C13 C18 128.1(3) . .
C14 C13 C18 121.1(3) . .
N12 C14 C15 133.2(3) . .
N12 C14 C13 102.3(3) . .
C15 C14 C13 124.6(3) . .
C14 C15 C16 114.3(3) . .
C14 C15 H7 122.8 . .
C16 C15 H7 122.8 . .
C17 C16 C15 122.1(3) . .
C17 C16 H8 118.9 . .
C15 C16 H8 118.9 . .
C16 C17 C18 122.4(3) . .
C16 C17 H9 118.8 . .
C18 C17 H9 118.8 . .
C17 C18 C13 115.4(3) . .
C17 C18 H10 122.3 . .
C13 C18 H10 122.3 . .
N32 C31 C3 109.6(3) . .
N32 C31 H12 109.8 . .
C3 C31 H12 109.8 . .
N32 C31 H11 109.8 . .
C3 C31 H11 109.8 . .
H12 C31 H11 108.2 . .
N32 C32 N31 115.9(3) . .
N32 C32 H13 122.0 . .
N31 C32 H13 122.0 . .
C38 C33 C34 123.5(3) . .
C38 C33 N31 134.8(4) . .
C34 C33 N31 101.8(3) . .
C33 C34 C35 120.3(3) . .
C33 C34 N32 111.6(3) . .
C35 C34 N32 128.1(3) . .
C36 C35 C34 114.1(3) . .
C36 C35 H14 122.9 . .
C34 C35 H14 122.9 . .
C35 C36 C37 124.4(3) . .
C35 C36 H15 117.8 . .
C37 C36 H15 117.8 . .
C38 C37 C36 116.9(4) . .
C38 C37 H16 121.5 . .
C36 C37 H16 121.5 . .
C33 C38 C37 120.6(4) . .
C33 C38 H17 119.7 . .
C37 C38 H17 119.7 . .
O2 C51 O1 124.1(3) . .
O2 C51 C5 119.9(3) . .
O1 C51 C5 115.9(3) . .

loop_
_geom_bond_atom_site_label_1
_geom_bond_atom_site_label_2
_geom_bond_distance
_geom_bond_site_symmetry_2
Cu1 O1 1.863(2) .
Cu1 N11 1.874(2) 1_556
Cu2 N31 1.894(2) 5_666
Cu2 N31 1.894(2) .
N5 O4 1.156(6) 5_656
N5 O4 1.156(6) .
N5 O3 1.242(6) 5_656
N5 O3 1.242(6) .
N5 O5 1.250(6) .
N5 O5 1.250(6) 5_656
N12 C12 1.358(4) .
N12 C14 1.368(4) .
N12 C11 1.484(4) .
N11 C12 1.329(4) .
N11 C13 1.349(4) .
N11 Cu1 1.874(2) 1_554
N32 C32 1.315(4) .
N32 C31 1.417(4) .
N32 C34 1.474(4) .
N31 C32 1.319(4) .
N31 C33 1.469(4) .
O1 C51 1.289(4) .
O2 C51 1.190(4) .
O3 O4 1.103(8) 5_656
O3 O5 1.250(8) 5_656
O4 O3 1.103(8) 5_656
O4 O5 1.311(9) 5_656
O5 O3 1.250(8) 5_656
O5 O4 1.311(9) 5_656
O6 H19 0.8499 .
O6 H18 0.8500 .
C1 C6 1.382(5) .
C1 C2 1.409(5) .
C1 C11 1.499(5) .
C2 C3 1.405(5) .
C2 H1 0.9300 .
C3 C4 1.402(4) .
C3 C31 1.510(5) .
C4 C5 1.430(5) .
C4 H2 0.9300 .
C5 C6 1.334(5) .
C5 C51 1.514(4) .
C6 H3 0.9300 .
C11 H4 0.9700 .
C11 H5 0.9700 .
C12 H6 0.9300 .
C13 C14 1.417(5) .
C13 C18 1.439(5) .
C14 C15 1.376(5) .
C15 C16 1.462(5) .
C15 H7 0.9300 .
C16 C17 1.409(5) .
C16 H8 0.9300 .
C17 C18 1.413(5) .
C17 H9 0.9300 .
C18 H10 0.9300 .
C31 H12 0.9700 .
C31 H11 0.9700 .
C32 H13 0.9300 .
C33 C38 1.337(5) .
C33 C34 1.390(5) .
C34 C35 1.423(5) .
C35 C36 1.406(5) .
C35 H14 0.9300 .
C36 C37 1.435(5) .
C36 H15 0.9300 .
C37 C38 1.367(5) .
C37 H16 0.9300 .
C38 H17 0.9300 .

loop_
_geom_torsion_atom_site_label_1
_geom_torsion_atom_site_label_2
_geom_torsion_atom_site_label_3
_geom_torsion_atom_site_label_4
_geom_torsion
_geom_torsion_site_symmetry_1
_geom_torsion_site_symmetry_2
_geom_torsion_site_symmetry_3
_geom_torsion_site_symmetry_4
N31 Cu2 N31 C32 154(100) 5_666 . . .
N31 Cu2 N31 C33 -27(100) 5_666 . . .
N11 Cu1 O1 C51 -102.5(6) 1_556 . . .
O4 N5 O3 O4 180.000(2) . . . 5_656
O3 N5 O3 O4 136(100) 5_656 . . 5_656
O5 N5 O3 O4 -10.7(6) . . . 5_656
O5 N5 O3 O4 169.3(6) 5_656 . . 5_656
O4 N5 O3 O5 -169.3(6) 5_656 . . 5_656
O4 N5 O3 O5 10.7(6) . . . 5_656
O3 N5 O3 O5 -33(100) 5_656 . . 5_656
O5 N5 O3 O5 180.0 . . . 5_656
O4 N5 O4 O3 -160(100) 5_656 . . 5_656
O3 N5 O4 O3 180.000(2) . . . 5_656
O5 N5 O4 O3 10.1(6) . . . 5_656
O5 N5 O4 O3 -169.9(6) 5_656 . . 5_656
O4 N5 O4 O5 10(100) 5_656 . . 5_656
O3 N5 O4 O5 169.9(6) 5_656 . . 5_656
O3 N5 O4 O5 -10.1(6) . . . 5_656
O5 N5 O4 O5 180.000(1) . . . 5_656
O4 N5 O5 O3 170.5(6) 5_656 . . 5_656
O4 N5 O5 O3 -9.5(6) . . . 5_656
O3 N5 O5 O3 180.0 . . . 5_656
O5 N5 O5 O3 0(100) 5_656 . . 5_656
O4 N5 O5 O4 180.000(2) . . . 5_656
O3 N5 O5 O4 -170.5(6) 5_656 . . 5_656
O3 N5 O5 O4 9.5(6) . . . 5_656
O5 N5 O5 O4 -171(100) 5_656 . . 5_656
C6 C1 C2 C3 -1.4(6) . . . .
C11 C1 C2 C3 179.3(4) . . . .
C1 C2 C3 C4 3.3(6) . . . .
C1 C2 C3 C31 -176.2(4) . . . .
C2 C3 C4 C5 -0.3(5) . . . .
C31 C3 C4 C5 179.3(3) . . . .
C3 C4 C5 C6 -4.9(5) . . . .
C3 C4 C5 C51 -177.4(3) . . . .
C4 C5 C6 C1 7.1(6) . . . .
C51 C5 C6 C1 179.3(3) . . . .
C2 C1 C6 C5 -3.8(6) . . . .
C11 C1 C6 C5 175.6(4) . . . .
C12 N12 C11 C1 109.0(4) . . . .
C14 N12 C11 C1 -67.5(4) . . . .
C6 C1 C11 N12 158.7(3) . . . .
C2 C1 C11 N12 -22.0(5) . . . .
C13 N11 C12 N12 -0.9(4) . . . .
Cu1 N11 C12 N12 179.41(19) 1_554 . . .
C14 N12 C12 N11 1.8(4) . . . .
C11 N12 C12 N11 -175.1(3) . . . .
C12 N11 C13 C14 -0.3(4) . . . .
Cu1 N11 C13 C14 179.4(2) 1_554 . . .
C12 N11 C13 C18 -176.4(4) . . . .
Cu1 N11 C13 C18 3.3(5) 1_554 . . .
C12 N12 C14 C15 177.3(4) . . . .
C11 N12 C14 C15 -5.9(6) . . . .
C12 N12 C14 C13 -1.8(4) . . . .
C11 N12 C14 C13 175.1(3) . . . .
N11 C13 C14 N12 1.3(4) . . . .
C18 C13 C14 N12 177.7(3) . . . .
N11 C13 C14 C15 -177.9(3) . . . .
C18 C13 C14 C15 -1.5(6) . . . .
N12 C14 C15 C16 -177.6(4) . . . .
C13 C14 C15 C16 1.4(5) . . . .
C14 C15 C16 C17 0.6(5) . . . .
C15 C16 C17 C18 -2.5(6) . . . .
C16 C17 C18 C13 2.3(5) . . . .
N11 C13 C18 C17 175.4(3) . . . .
C14 C13 C18 C17 -0.4(5) . . . .
C32 N32 C31 C3 97.2(4) . . . .
C34 N32 C31 C3 -71.7(4) . . . .
C4 C3 C31 N32 -66.5(4) . . . .
C2 C3 C31 N32 113.0(4) . . . .
C31 N32 C32 N31 -174.1(3) . . . .
C34 N32 C32 N31 -3.0(4) . . . .
C33 N31 C32 N32 3.1(4) . . . .
Cu2 N31 C32 N32 -177.2(2) . . . .
C32 N31 C33 C38 179.9(4) . . . .
Cu2 N31 C33 C38 0.1(6) . . . .
C32 N31 C33 C34 -1.5(4) . . . .
Cu2 N31 C33 C34 178.7(2) . . . .
C38 C33 C34 C35 -0.6(6) . . . .
N31 C33 C34 C35 -179.5(3) . . . .
C38 C33 C34 N32 178.6(3) . . . .
N31 C33 C34 N32 -0.2(4) . . . .
C32 N32 C34 C33 1.8(4) . . . .
C31 N32 C34 C33 173.0(3) . . . .
C32 N32 C34 C35 -179.0(4) . . . .
C31 N32 C34 C35 -7.9(5) . . . .
C33 C34 C35 C36 3.0(5) . . . .
N32 C34 C35 C36 -176.2(3) . . . .
C34 C35 C36 C37 -2.1(5) . . . .
C35 C36 C37 C38 -1.1(6) . . . .
C34 C33 C38 C37 -2.9(6) . . . .
N31 C33 C38 C37 175.5(4) . . . .
C36 C37 C38 C33 3.6(5) . . . .
Cu1 O1 C51 O2 -5.7(4) . . . .
Cu1 O1 C51 C5 171.5(2) . . . .
C6 C5 C51 O2 8.5(5) . . . .
C4 C5 C51 O2 -178.9(3) . . . .
C6 C5 C51 O1 -168.8(3) . . . .
C4 C5 C51 O1 3.7(4) . . . .
